data_7025044
loop_
_publ_author_name
'Knight, James C.'
'Alvarez, Santiago'
'Amoroso, Angelo J.'
'Edwards, Peter G.'
'Singh, Neha'

_publ_section_title
;
 A novel bipyridine-based hexadentate tripodal framework with a strong
 preference for trigonal prismatic co-ordination geometries.
;
_journal_issue 16
_journal_name_full 'Dalton transactions (Cambridge, England : 2003)'
_journal_page_first 3870
_journal_page_last 3883
_journal_paper_doi 10.1039/b924651g
_journal_volume 39
_journal_year 2010
_chemical_formula_moiety '2(C31 H22 Co N6 O), C2 H3 N, 4(Cl O4)'
_chemical_formula_sum 'C64 H47 Cl4 Co2 N13 O18'
_chemical_formula_weight 1545.81
_chemical_name_common aja0708
_chemical_name_systematic
;
?
;
_space_group_IT_number 14
_symmetry_cell_setting monoclinic
_symmetry_space_group_name_Hall '-P 2yn'
_symmetry_space_group_name_H-M 'P 1 21/n 1'
_atom_sites_solution_hydrogens geom
_atom_sites_solution_primary direct
_atom_sites_solution_secondary difmap
_audit_creation_method SHELXL-97
_cell_angle_alpha 90.00
_cell_angle_beta 95.7710(10)
_cell_angle_gamma 90.00
_cell_formula_units_Z 2
_cell_length_a 11.4027(3)
_cell_length_b 13.4301(3)
_cell_length_c 20.7683(6)
_cell_measurement_reflns_used 16717
_cell_measurement_temperature 150(2)
_cell_measurement_theta_max 27.485
_cell_measurement_theta_min 2.91
_cell_volume 3164.33(14)
_computing_cell_refinement 'HKL Scalepack (Otwinowski & Minor 1997)'
_computing_data_collection 'Collect (Nonius BV, 1997-2000)'
_computing_data_reduction 'HKL Denzo and Scalepack (Otwinowski & Minor 1997)'
_computing_molecular_graphics 'Ortep-3 for Windows (Farrugia, 1997)'
_computing_publication_material 'WinGX publication routines (Farrugia, 1999)'
_computing_structure_refinement 'SHELXL-97 (Sheldrick, 1997)'
_computing_structure_solution 'SHELXS-86 (Sheldrick, 1986)'
_diffrn_ambient_temperature 150(2)
_diffrn_detector_area_resol_mean 9
_diffrn_measured_fraction_theta_full 0.996
_diffrn_measured_fraction_theta_max 0.996
_diffrn_measurement_device_type KappaCCD
_diffrn_measurement_method CCD
_diffrn_radiation_monochromator graphite
_diffrn_radiation_source 'fine-focus sealed tube'
_diffrn_radiation_type MoK\a
_diffrn_radiation_wavelength 0.71073
_diffrn_reflns_av_R_equivalents 0.1033
_diffrn_reflns_av_sigmaI/netI 0.1035
_diffrn_reflns_limit_h_max 14
_diffrn_reflns_limit_h_min -14
_diffrn_reflns_limit_k_max 17
_diffrn_reflns_limit_k_min -17
_diffrn_reflns_limit_l_max 26
_diffrn_reflns_limit_l_min -26
_diffrn_reflns_number 25479
_diffrn_reflns_theta_full 27.49
_diffrn_reflns_theta_max 27.49
_diffrn_reflns_theta_min 2.95
_exptl_absorpt_coefficient_mu 0.780
_exptl_absorpt_correction_T_max 0.8055
_exptl_absorpt_correction_T_min 0.7720
_exptl_absorpt_correction_type multi-scan
_exptl_absorpt_process_details 'Sortav (Blessing, 1995)'
_exptl_crystal_colour 'light brown'
_exptl_crystal_density_diffrn 1.622
_exptl_crystal_density_method 'not measured'
_exptl_crystal_description block
_exptl_crystal_F_000 1576
_exptl_crystal_size_max 0.35
_exptl_crystal_size_mid 0.33
_exptl_crystal_size_min 0.29
_refine_diff_density_max 0.835
_refine_diff_density_min -0.439
_refine_diff_density_rms 0.081
_refine_ls_extinction_coef 0.0029(6)
_refine_ls_extinction_expression Fc^*^=kFc[1+0.001xFc^2^\l^3^/sin(2\q)]^-1/4^
_refine_ls_extinction_method SHELXL
_refine_ls_goodness_of_fit_ref 1.047
_refine_ls_hydrogen_treatment constr
_refine_ls_matrix_type full
_refine_ls_number_parameters 469
_refine_ls_number_reflns 7227
_refine_ls_number_restraints 2
_refine_ls_restrained_S_all 1.047
_refine_ls_R_factor_all 0.1343
_refine_ls_R_factor_gt 0.0644
_refine_ls_shift/su_max 0.027
_refine_ls_shift/su_mean 0.013
_refine_ls_structure_factor_coef Fsqd
_refine_ls_weighting_details 'calc w=1/[\s^2^(Fo^2^)+(0.0753P)^2^+1.3677P] where P=(Fo^2^+2Fc^2^)/3'
_refine_ls_weighting_scheme calc
_refine_ls_wR_factor_gt 0.1500
_refine_ls_wR_factor_ref 0.1792
_reflns_number_gt 3979
_reflns_number_total 7227
_reflns_threshold_expression >2sigma(I)
_cod_data_source_file b924651g.txt
_cod_data_source_block aja0708
_cod_original_cell_volume 3164.32(14)
_cod_original_sg_symbol_H-M P21/n
_cod_database_code 7025044

loop_
_symmetry_equiv_pos_as_xyz
'x, y, z'
'-x+1/2, y+1/2, -z+1/2'
'-x, -y, -z'
'x-1/2, -y-1/2, z-1/2'

loop_
_atom_site_label
_atom_site_type_symbol
_atom_site_fract_x
_atom_site_fract_y
_atom_site_fract_z
_atom_site_U_iso_or_equiv
_atom_site_adp_type
_atom_site_occupancy
_atom_site_symmetry_multiplicity
_atom_site_calc_flag
_atom_site_refinement_flags
C1 C 0.6966(4) 0.2374(3) 0.04234(19) 0.0448(11) Uani 1 1 d .
C2 C 0.8131(4) 0.2713(3) 0.01834(19) 0.0405(10) Uani 1 1 d .
C3 C 0.8904(5) 0.3335(4) 0.0545(2) 0.0598(14) Uani 1 1 d .
H3 H 0.8747 0.3543 0.0964 0.072 Uiso 1 1 calc R
C4 C 0.9905(5) 0.3648(4) 0.0288(3) 0.0668(15) Uani 1 1 d .
H4 H 1.0427 0.4102 0.0521 0.080 Uiso 1 1 calc R
C5 C 1.0151(4) 0.3300(4) -0.0311(2) 0.0564(13) Uani 1 1 d .
H5 H 1.0843 0.3507 -0.0493 0.068 Uiso 1 1 calc R
C6 C 0.9373(4) 0.2647(3) -0.0637(2) 0.0411(10) Uani 1 1 d .
C7 C 0.9608(4) 0.2122(3) -0.1237(2) 0.0412(10) Uani 1 1 d .
C8 C 1.0629(4) 0.2271(4) -0.1535(2) 0.0569(13) Uani 1 1 d .
H8 H 1.1174 0.2774 -0.1385 0.068 Uiso 1 1 calc R
C9 C 1.0844(5) 0.1677(4) -0.2055(3) 0.0636(15) Uani 1 1 d .
H9 H 1.1546 0.1757 -0.2261 0.076 Uiso 1 1 calc R
C10 C 1.0028(4) 0.0969(4) -0.2268(2) 0.0566(13) Uani 1 1 d .
H10 H 1.0159 0.0549 -0.2621 0.068 Uiso 1 1 calc R
C11 C 0.9008(4) 0.0876(4) -0.1960(2) 0.0477(11) Uani 1 1 d .
H11 H 0.8444 0.0388 -0.2113 0.057 Uiso 1 1 calc R
C12 C 0.6873(4) 0.1238(3) 0.0420(2) 0.0427(11) Uani 1 1 d .
C13 C 0.6758(4) 0.0699(4) 0.0978(2) 0.0511(12) Uani 1 1 d .
H13 H 0.6763 0.1024 0.1385 0.061 Uiso 1 1 calc R
C14 C 0.6637(5) -0.0324(4) 0.0931(2) 0.0609(14) Uani 1 1 d .
H14 H 0.6582 -0.0712 0.1309 0.073 Uiso 1 1 calc R
C15 C 0.6594(5) -0.0779(4) 0.0335(2) 0.0559(13) Uani 1 1 d .
H15 H 0.6496 -0.1480 0.0296 0.067 Uiso 1 1 calc R
C16 C 0.6698(4) -0.0197(3) -0.0203(2) 0.0405(10) Uani 1 1 d .
C17 C 0.6560(4) -0.0582(3) -0.0878(2) 0.0393(10) Uani 1 1 d .
C18 C 0.6400(5) -0.1584(3) -0.1024(2) 0.0549(13) Uani 1 1 d .
H18 H 0.6479 -0.2068 -0.0689 0.066 Uiso 1 1 calc R
C19 C 0.6127(5) -0.1870(4) -0.1658(3) 0.0618(14) Uani 1 1 d .
H19 H 0.6004 -0.2553 -0.1764 0.074 Uiso 1 1 calc R
C20 C 0.6033(4) -0.1166(4) -0.2131(2) 0.0540(12) Uani 1 1 d .
H20 H 0.5826 -0.1344 -0.2571 0.065 Uiso 1 1 calc R
C21 C 0.6249(4) -0.0183(3) -0.1956(2) 0.0454(11) Uani 1 1 d .
H21 H 0.6202 0.0306 -0.2288 0.054 Uiso 1 1 calc R
C22 C 0.5927(4) 0.2807(3) -0.0023(2) 0.0436(11) Uani 1 1 d .
C23 C 0.5092(5) 0.3432(3) 0.0203(3) 0.0536(13) Uani 1 1 d .
H23 H 0.5132 0.3607 0.0648 0.064 Uiso 1 1 calc R
C24 C 0.4210(5) 0.3791(4) -0.0229(3) 0.0612(14) Uani 1 1 d .
H24 H 0.3609 0.4198 -0.0083 0.073 Uiso 1 1 calc R
C25 C 0.4192(4) 0.3565(4) -0.0871(3) 0.0567(13) Uani 1 1 d .
H25 H 0.3582 0.3816 -0.1173 0.068 Uiso 1 1 calc R
C26 C 0.5063(4) 0.2970(3) -0.1078(2) 0.0395(10) Uani 1 1 d .
C27 C 0.5240(4) 0.2793(3) -0.1764(2) 0.0428(11) Uani 1 1 d .
C28 C 0.4516(4) 0.3208(4) -0.2268(2) 0.0569(13) Uani 1 1 d .
H28 H 0.3826 0.3560 -0.2183 0.068 Uiso 1 1 calc R
C29 C 0.4796(5) 0.3110(4) -0.2889(3) 0.0684(16) Uani 1 1 d .
H29 H 0.4302 0.3389 -0.3239 0.082 Uiso 1 1 calc R
C30 C 0.5808(5) 0.2601(4) -0.3001(2) 0.0576(13) Uani 1 1 d .
H30 H 0.6036 0.2534 -0.3426 0.069 Uiso 1 1 calc R
C31 C 0.6471(4) 0.2195(3) -0.2480(2) 0.0452(11) Uani 1 1 d .
H31 H 0.7159 0.1834 -0.2559 0.054 Uiso 1 1 calc R
C32 C 0.511(6) 0.440(4) 0.5552(14) 0.138(17) Uani 0.50 1 d PD
H32A H 0.4382 0.4437 0.5767 0.208 Uiso 0.50 1 calc PR
H32B H 0.5774 0.4630 0.5850 0.208 Uiso 0.50 1 calc PR
H32C H 0.5244 0.3708 0.5427 0.208 Uiso 0.50 1 calc PR
C33 C 0.5000 0.5000 0.5000 0.17(2) Uani 1 2 d SD
N1 N 0.8358(3) 0.2385(2) -0.03996(15) 0.0379(8) Uani 1 1 d .
N2 N 0.8785(3) 0.1442(3) -0.14587(16) 0.0391(8) Uani 1 1 d .
N3 N 0.6864(3) 0.0789(3) -0.01583(15) 0.0370(8) Uani 1 1 d .
N4 N 0.6518(3) 0.0115(2) -0.13452(16) 0.0366(8) Uani 1 1 d .
N5 N 0.5899(3) 0.2578(2) -0.06499(16) 0.0372(8) Uani 1 1 d .
N6 N 0.6212(3) 0.2274(3) -0.18693(16) 0.0389(8) Uani 1 1 d .
N7 N 0.510(6) 0.448(3) 0.5427(14) 0.17(3) Uani 0.50 1 d PD
O1 O 0.6891(4) 0.2653(3) 0.10744(14) 0.0619(10) Uani 1 1 d .
H1 H 0.6967 0.3273 0.1111 0.093 Uiso 1 1 calc R
O2 O 0.9136(6) 0.5115(5) 0.1643(3) 0.149(3) Uani 1 1 d .
O3 O 0.8687(5) 0.4125(4) 0.2446(3) 0.130(2) Uani 1 1 d .
O4 O 0.8003(4) 0.5717(4) 0.2402(2) 0.1177(19) Uani 1 1 d .
O5 O 0.7214(3) 0.4540(3) 0.16479(19) 0.0795(12) Uani 1 1 d .
O6 O 0.4025(4) 0.4833(5) 0.1301(2) 0.1211(18) Uani 1 1 d .
O7 O 0.2485(8) 0.5527(7) 0.1694(3) 0.214(4) Uani 1 1 d .
O8 O 0.2385(6) 0.3961(5) 0.1304(4) 0.190(3) Uani 1 1 d .
O9 O 0.2436(5) 0.5265(3) 0.0618(2) 0.1056(16) Uani 1 1 d .
Cl1 Cl 0.82524(11) 0.48839(9) 0.20354(6) 0.0524(3) Uani 1 1 d .
Cl2 Cl 0.27678(12) 0.48994(10) 0.12330(6) 0.0564(3) Uani 1 1 d .
Co1 Co 0.71124(5) 0.15938(4) -0.10237(2) 0.0341(2) Uani 1 1 d .

loop_
_atom_site_aniso_label
_atom_site_aniso_U_11
_atom_site_aniso_U_22
_atom_site_aniso_U_33
_atom_site_aniso_U_23
_atom_site_aniso_U_13
_atom_site_aniso_U_12
C1 0.065(3) 0.039(3) 0.031(2) -0.0046(19) 0.006(2) -0.004(2)
C2 0.050(3) 0.039(2) 0.032(2) -0.0004(19) 0.003(2) -0.006(2)
C3 0.074(4) 0.054(3) 0.049(3) -0.015(2) -0.005(3) -0.007(3)
C4 0.063(4) 0.069(4) 0.065(4) -0.014(3) -0.013(3) -0.015(3)
C5 0.046(3) 0.059(3) 0.062(3) -0.001(3) -0.001(2) -0.016(3)
C6 0.040(2) 0.038(2) 0.044(2) 0.001(2) -0.001(2) -0.003(2)
C7 0.041(2) 0.035(2) 0.047(3) 0.007(2) -0.001(2) -0.002(2)
C8 0.043(3) 0.062(3) 0.067(3) 0.008(3) 0.012(3) -0.009(2)
C9 0.053(3) 0.074(4) 0.068(4) 0.005(3) 0.026(3) 0.003(3)
C10 0.057(3) 0.064(3) 0.050(3) -0.001(3) 0.011(3) 0.014(3)
C11 0.049(3) 0.048(3) 0.047(3) -0.002(2) 0.011(2) 0.005(2)
C12 0.051(3) 0.038(2) 0.040(2) -0.002(2) 0.011(2) -0.005(2)
C13 0.067(3) 0.053(3) 0.035(2) 0.004(2) 0.011(2) -0.004(3)
C14 0.084(4) 0.053(3) 0.047(3) 0.015(2) 0.010(3) -0.002(3)
C15 0.083(4) 0.037(3) 0.049(3) 0.010(2) 0.008(3) -0.004(3)
C16 0.043(2) 0.037(3) 0.042(2) 0.006(2) 0.008(2) -0.001(2)
C17 0.044(2) 0.035(2) 0.040(2) 0.001(2) 0.010(2) -0.006(2)
C18 0.074(3) 0.032(3) 0.061(3) -0.003(2) 0.017(3) -0.003(2)
C19 0.079(4) 0.041(3) 0.067(3) -0.014(3) 0.014(3) -0.008(3)
C20 0.063(3) 0.049(3) 0.050(3) -0.016(2) 0.005(2) -0.010(3)
C21 0.048(3) 0.044(3) 0.042(3) 0.000(2) 0.001(2) -0.003(2)
C22 0.054(3) 0.038(3) 0.042(3) -0.005(2) 0.019(2) -0.007(2)
C23 0.072(3) 0.032(2) 0.062(3) -0.005(2) 0.033(3) -0.004(2)
C24 0.065(3) 0.043(3) 0.081(4) 0.005(3) 0.035(3) 0.010(3)
C25 0.055(3) 0.049(3) 0.069(3) 0.012(3) 0.017(3) 0.011(2)
C26 0.044(2) 0.028(2) 0.048(3) 0.004(2) 0.013(2) -0.003(2)
C27 0.041(2) 0.031(2) 0.055(3) 0.001(2) -0.001(2) 0.001(2)
C28 0.050(3) 0.058(3) 0.062(3) 0.003(3) -0.002(2) 0.011(2)
C29 0.077(4) 0.072(4) 0.052(3) 0.010(3) -0.014(3) 0.016(3)
C30 0.069(3) 0.060(3) 0.041(3) 0.001(2) -0.003(2) 0.002(3)
C31 0.051(3) 0.044(3) 0.040(2) 0.004(2) 0.000(2) 0.005(2)
C32 0.17(4) 0.13(3) 0.12(2) -0.018(19) 0.05(2) -0.04(3)
C33 0.085(12) 0.17(4) 0.24(5) -0.13(4) 0.03(2) -0.066(17)
N1 0.046(2) 0.035(2) 0.0322(19) 0.0016(15) 0.0006(16) -0.0060(16)
N2 0.039(2) 0.041(2) 0.0386(19) 0.0006(16) 0.0063(16) 0.0036(17)
N3 0.047(2) 0.032(2) 0.0320(18) 0.0010(15) 0.0066(16) -0.0005(16)
N4 0.0391(19) 0.0341(19) 0.0375(19) -0.0011(16) 0.0079(16) -0.0057(16)
N5 0.043(2) 0.0293(18) 0.040(2) 0.0007(16) 0.0066(16) -0.0004(16)
N6 0.042(2) 0.038(2) 0.037(2) 0.0003(16) 0.0034(16) 0.0005(17)
N7 0.19(4) 0.17(6) 0.14(4) -0.02(3) -0.02(3) -0.10(4)
O1 0.099(3) 0.053(2) 0.0366(17) -0.0093(15) 0.0191(18) -0.016(2)
O2 0.175(5) 0.179(6) 0.105(4) -0.056(4) 0.070(4) -0.106(5)
O3 0.114(4) 0.089(3) 0.176(5) 0.042(4) -0.043(4) 0.016(3)
O4 0.095(3) 0.126(4) 0.124(4) -0.077(3) -0.027(3) 0.050(3)
O5 0.076(3) 0.070(3) 0.088(3) -0.017(2) -0.015(2) 0.003(2)
O6 0.084(3) 0.161(5) 0.117(4) -0.010(3) 0.000(3) 0.000(3)
O7 0.278(9) 0.249(9) 0.131(5) -0.064(6) 0.097(6) 0.062(7)
O8 0.186(6) 0.118(5) 0.245(7) 0.108(5) -0.081(5) -0.091(5)
O9 0.148(4) 0.105(3) 0.066(3) 0.039(2) 0.016(3) 0.043(3)
Cl1 0.0588(7) 0.0502(7) 0.0488(7) -0.0055(6) 0.0079(6) 0.0070(6)
Cl2 0.0640(8) 0.0544(8) 0.0517(7) 0.0062(6) 0.0107(6) -0.0086(6)
Co1 0.0392(3) 0.0314(3) 0.0318(3) 0.0006(2) 0.0035(2) -0.0014(3)

loop_
_atom_type_symbol
_atom_type_description
_atom_type_scat_dispersion_real
_atom_type_scat_dispersion_imag
_atom_type_scat_source
C C 0.0033 0.0016 'International Tables Vol C Tables 4.2.6.8 and 6.1.1.4'
H H 0.0000 0.0000 'International Tables Vol C Tables 4.2.6.8 and 6.1.1.4'
N N 0.0061 0.0033 'International Tables Vol C Tables 4.2.6.8 and 6.1.1.4'
O O 0.0106 0.0060 'International Tables Vol C Tables 4.2.6.8 and 6.1.1.4'
Cl Cl 0.1484 0.1585 'International Tables Vol C Tables 4.2.6.8 and 6.1.1.4'
Co Co 0.3494 0.9721 'International Tables Vol C Tables 4.2.6.8 and 6.1.1.4'

loop_
_geom_angle_atom_site_label_1
_geom_angle_atom_site_label_2
_geom_angle_atom_site_label_3
_geom_angle
_geom_angle_site_symmetry_1
O1 C1 C12 104.9(3) .
O1 C1 C2 111.7(3) .
C12 C1 C2 110.9(4) .
O1 C1 C22 110.9(4) .
C12 C1 C22 108.9(4) .
C2 C1 C22 109.3(3) .
N1 C2 C3 121.3(4) .
N1 C2 C1 116.7(4) .
C3 C2 C1 122.0(4) .
C4 C3 C2 119.0(5) .
C4 C3 H3 120.5 .
C2 C3 H3 120.5 .
C3 C4 C5 119.9(5) .
C3 C4 H4 120.1 .
C5 C4 H4 120.1 .
C6 C5 C4 118.6(5) .
C6 C5 H5 120.7 .
C4 C5 H5 120.7 .
N1 C6 C5 121.4(4) .
N1 C6 C7 114.7(4) .
C5 C6 C7 123.7(4) .
N2 C7 C8 121.9(4) .
N2 C7 C6 115.3(4) .
C8 C7 C6 122.7(4) .
C9 C8 C7 119.3(5) .
C9 C8 H8 120.4 .
C7 C8 H8 120.4 .
C10 C9 C8 118.8(5) .
C10 C9 H9 120.6 .
C8 C9 H9 120.6 .
C9 C10 C11 119.2(5) .
C9 C10 H10 120.4 .
C11 C10 H10 120.4 .
N2 C11 C10 122.8(4) .
N2 C11 H11 118.6 .
C10 C11 H11 118.6 .
N3 C12 C13 121.4(4) .
N3 C12 C1 116.5(4) .
C13 C12 C1 122.1(4) .
C14 C13 C12 118.5(4) .
C14 C13 H13 120.7 .
C12 C13 H13 120.7 .
C15 C14 C13 119.9(4) .
C15 C14 H14 120.0 .
C13 C14 H14 120.0 .
C14 C15 C16 118.6(4) .
C14 C15 H15 120.7 .
C16 C15 H15 120.7 .
N3 C16 C15 121.8(4) .
N3 C16 C17 114.2(4) .
C15 C16 C17 123.9(4) .
N4 C17 C18 121.5(4) .
N4 C17 C16 115.5(4) .
C18 C17 C16 122.8(4) .
C19 C18 C17 119.5(5) .
C19 C18 H18 120.3 .
C17 C18 H18 120.3 .
C20 C19 C18 119.4(4) .
C20 C19 H19 120.3 .
C18 C19 H19 120.3 .
C19 C20 C21 118.3(4) .
C19 C20 H20 120.9 .
C21 C20 H20 120.9 .
N4 C21 C20 123.5(4) .
N4 C21 H21 118.2 .
C20 C21 H21 118.2 .
N5 C22 C23 121.3(4) .
N5 C22 C1 116.1(4) .
C23 C22 C1 122.5(4) .
C24 C23 C22 118.5(5) .
C24 C23 H23 120.7 .
C22 C23 H23 120.7 .
C25 C24 C23 120.0(5) .
C25 C24 H24 120.0 .
C23 C24 H24 120.0 .
C24 C25 C26 119.6(5) .
C24 C25 H25 120.2 .
C26 C25 H25 120.2 .
N5 C26 C25 120.4(4) .
N5 C26 C27 114.8(4) .
C25 C26 C27 124.5(4) .
N6 C27 C28 121.7(4) .
N6 C27 C26 115.7(4) .
C28 C27 C26 122.4(4) .
C29 C28 C27 119.9(5) .
C29 C28 H28 120.1 .
C27 C28 H28 120.1 .
C28 C29 C30 119.0(5) .
C28 C29 H29 120.5 .
C30 C29 H29 120.5 .
C31 C30 C29 118.0(5) .
C31 C30 H30 121.0 .
C29 C30 H30 121.0 .
N6 C31 C30 124.1(4) .
N6 C31 H31 117.9 .
C30 C31 H31 117.9 .
C33 C32 H32A 108.8 .
C33 C32 H32B 109.4 .
H32A C32 H32B 109.5 .
H32A C32 H32C 109.5 .
H32B C32 H32C 109.5 .
N7 C33 N7 180.0(19) 3_666
C32 C33 C32 180.000(16) 3_666
C2 N1 C6 119.7(4) .
C2 N1 Co1 122.8(3) .
C6 N1 Co1 117.1(3) .
C11 N2 C7 117.9(4) .
C11 N2 Co1 127.9(3) .
C7 N2 Co1 113.4(3) .
C16 N3 C12 119.7(4) .
C16 N3 Co1 118.1(3) .
C12 N3 Co1 122.3(3) .
C21 N4 C17 117.7(4) .
C21 N4 Co1 126.7(3) .
C17 N4 Co1 115.2(3) .
C22 N5 C26 120.1(4) .
C22 N5 Co1 123.3(3) .
C26 N5 Co1 116.6(3) .
C31 N6 C27 117.4(4) .
C31 N6 Co1 127.6(3) .
C27 N6 Co1 115.0(3) .
C1 O1 H1 109.5 .
O3 Cl1 O2 106.7(4) .
O3 Cl1 O4 109.5(3) .
O2 Cl1 O4 109.8(4) .
O3 Cl1 O5 109.3(3) .
O2 Cl1 O5 110.3(3) .
O4 Cl1 O5 111.1(2) .
O7 Cl2 O8 114.0(5) .
O7 Cl2 O9 111.9(4) .
O8 Cl2 O9 111.8(4) .
O7 Cl2 O6 106.3(5) .
O8 Cl2 O6 105.3(4) .
O9 Cl2 O6 107.0(3) .
N1 Co1 N5 83.38(13) .
N1 Co1 N3 82.90(13) .
N5 Co1 N3 82.01(13) .
N1 Co1 N6 121.66(13) .
N5 Co1 N6 75.98(13) .
N3 Co1 N6 143.99(13) .
N1 Co1 N4 144.61(13) .
N5 Co1 N4 119.13(12) .
N3 Co1 N4 74.56(12) .
N6 Co1 N4 91.66(13) .
N1 Co1 N2 74.99(13) .
N5 Co1 N2 146.48(13) .
N3 Co1 N2 119.44(13) .
N6 Co1 N2 93.81(13) .
N4 Co1 N2 92.61(13) .

loop_
_geom_bond_atom_site_label_1
_geom_bond_atom_site_label_2
_geom_bond_distance
_geom_bond_site_symmetry_2
C1 O1 1.414(5) .
C1 C12 1.529(6) .
C1 C2 1.534(6) .
C1 C22 1.543(6) .
C2 N1 1.338(5) .
C2 C3 1.380(6) .
C3 C4 1.373(7) .
C3 H3 0.9500 .
C4 C5 1.383(7) .
C4 H4 0.9500 .
C5 C6 1.376(6) .
C5 H5 0.9500 .
C6 N1 1.349(5) .
C6 C7 1.480(6) .
C7 N2 1.357(5) .
C7 C8 1.387(6) .
C8 C9 1.383(7) .
C8 H8 0.9500 .
C9 C10 1.372(7) .
C9 H9 0.9500 .
C10 C11 1.388(6) .
C10 H10 0.9500 .
C11 N2 1.335(5) .
C11 H11 0.9500 .
C12 N3 1.344(5) .
C12 C13 1.384(6) .
C13 C14 1.384(7) .
C13 H13 0.9500 .
C14 C15 1.376(7) .
C14 H14 0.9500 .
C15 C16 1.379(6) .
C15 H15 0.9500 .
C16 N3 1.339(5) .
C16 C17 1.487(6) .
C17 N4 1.345(5) .
C17 C18 1.387(6) .
C18 C19 1.376(7) .
C18 H18 0.9500 .
C19 C20 1.360(7) .
C19 H19 0.9500 .
C20 C21 1.384(6) .
C20 H20 0.9500 .
C21 N4 1.337(5) .
C21 H21 0.9500 .
C22 N5 1.335(5) .
C22 C23 1.385(6) .
C23 C24 1.367(7) .
C23 H23 0.9500 .
C24 C25 1.366(7) .
C24 H24 0.9500 .
C25 C26 1.377(6) .
C25 H25 0.9500 .
C26 N5 1.344(5) .
C26 C27 1.478(6) .
C27 N6 1.346(5) .
C27 C28 1.383(6) .
C28 C29 1.366(7) .
C28 H28 0.9500 .
C29 C30 1.381(7) .
C29 H29 0.9500 .
C30 C31 1.369(6) .
C30 H30 0.9500 .
C31 N6 1.336(5) .
C31 H31 0.9500 .
C32 C33 1.40(4) .
C32 H32A 0.9800 .
C32 H32B 0.9800 .
C32 H32C 0.9800 .
C33 N7 1.127(18) 3_666
C33 N7 1.127(18) .
C33 C32 1.40(4) 3_666
N1 Co1 2.111(3) .
N2 Co1 2.200(3) .
N3 Co1 2.141(3) .
N4 Co1 2.181(3) .
N5 Co1 2.116(3) .
N6 Co1 2.147(3) .
O1 H1 0.8400 .
O2 Cl1 1.392(5) .
O3 Cl1 1.388(4) .
O4 Cl1 1.398(4) .
O5 Cl1 1.439(4) .
O6 Cl2 1.429(5) .
O7 Cl2 1.339(6) .
O8 Cl2 1.347(5) .
O9 Cl2 1.385(4) .

loop_
_geom_torsion_atom_site_label_1
_geom_torsion_atom_site_label_2
_geom_torsion_atom_site_label_3
_geom_torsion_atom_site_label_4
_geom_torsion
O1 C1 C2 N1 172.1(4)
C12 C1 C2 N1 55.4(5)
C22 C1 C2 N1 -64.7(5)
O1 C1 C2 C3 -8.5(6)
C12 C1 C2 C3 -125.2(5)
C22 C1 C2 C3 114.6(5)
N1 C2 C3 C4 2.3(7)
C1 C2 C3 C4 -177.0(4)
C2 C3 C4 C5 -3.1(8)
C3 C4 C5 C6 0.4(8)
C4 C5 C6 N1 3.4(7)
C4 C5 C6 C7 -171.8(4)
N1 C6 C7 N2 -1.1(5)
C5 C6 C7 N2 174.5(4)
N1 C6 C7 C8 -177.6(4)
C5 C6 C7 C8 -2.0(7)
N2 C7 C8 C9 -3.2(7)
C6 C7 C8 C9 173.1(4)
C7 C8 C9 C10 1.3(7)
C8 C9 C10 C11 0.5(7)
C9 C10 C11 N2 -0.5(7)
O1 C1 C12 N3 176.8(4)
C2 C1 C12 N3 -62.4(5)
C22 C1 C12 N3 58.0(5)
O1 C1 C12 C13 -0.8(6)
C2 C1 C12 C13 120.0(4)
C22 C1 C12 C13 -119.7(5)
N3 C12 C13 C14 0.2(7)
C1 C12 C13 C14 177.7(5)
C12 C13 C14 C15 -2.0(8)
C13 C14 C15 C16 1.2(8)
C14 C15 C16 N3 1.5(7)
C14 C15 C16 C17 -174.3(5)
N3 C16 C17 N4 -5.5(5)
C15 C16 C17 N4 170.6(4)
N3 C16 C17 C18 178.9(4)
C15 C16 C17 C18 -5.0(7)
N4 C17 C18 C19 -3.7(7)
C16 C17 C18 C19 171.6(4)
C17 C18 C19 C20 0.9(8)
C18 C19 C20 C21 1.6(8)
C19 C20 C21 N4 -1.5(7)
O1 C1 C22 N5 -179.1(3)
C12 C1 C22 N5 -64.1(5)
C2 C1 C22 N5 57.3(5)
O1 C1 C22 C23 3.5(6)
C12 C1 C22 C23 118.6(4)
C2 C1 C22 C23 -120.1(4)
N5 C22 C23 C24 1.9(7)
C1 C22 C23 C24 179.1(4)
C22 C23 C24 C25 -2.6(7)
C23 C24 C25 C26 0.3(7)
C24 C25 C26 N5 2.8(7)
C24 C25 C26 C27 -170.7(4)
N5 C26 C27 N6 -0.5(5)
C25 C26 C27 N6 173.3(4)
N5 C26 C27 C28 -174.9(4)
C25 C26 C27 C28 -1.1(7)
N6 C27 C28 C29 -1.3(7)
C26 C27 C28 C29 172.8(5)
C27 C28 C29 C30 -0.4(8)
C28 C29 C30 C31 1.5(8)
C29 C30 C31 N6 -1.1(7)
C3 C2 N1 C6 1.4(6)
C1 C2 N1 C6 -179.3(4)
C3 C2 N1 Co1 -171.6(3)
C1 C2 N1 Co1 7.7(5)
C5 C6 N1 C2 -4.3(6)
C7 C6 N1 C2 171.3(4)
C5 C6 N1 Co1 169.1(3)
C7 C6 N1 Co1 -15.3(4)
C10 C11 N2 C7 -1.3(6)
C10 C11 N2 Co1 168.1(3)
C8 C7 N2 C11 3.2(6)
C6 C7 N2 C11 -173.4(4)
C8 C7 N2 Co1 -167.7(3)
C6 C7 N2 Co1 15.7(4)
C15 C16 N3 C12 -3.4(6)
C17 C16 N3 C12 172.8(4)
C15 C16 N3 Co1 176.5(4)
C17 C16 N3 Co1 -7.3(5)
C13 C12 N3 C16 2.5(6)
C1 C12 N3 C16 -175.2(4)
C13 C12 N3 Co1 -177.3(3)
C1 C12 N3 Co1 5.0(5)
C20 C21 N4 C17 -1.2(6)
C20 C21 N4 Co1 170.8(3)
C18 C17 N4 C21 3.8(6)
C16 C17 N4 C21 -171.8(4)
C18 C17 N4 Co1 -169.1(4)
C16 C17 N4 Co1 15.2(5)
C23 C22 N5 C26 1.2(6)
C1 C22 N5 C26 -176.2(4)
C23 C22 N5 Co1 -178.0(3)
C1 C22 N5 Co1 4.6(5)
C25 C26 N5 C22 -3.6(6)
C27 C26 N5 C22 170.5(4)
C25 C26 N5 Co1 175.7(3)
C27 C26 N5 Co1 -10.3(4)
C30 C31 N6 C27 -0.5(6)
C30 C31 N6 Co1 175.6(3)
C28 C27 N6 C31 1.7(6)
C26 C27 N6 C31 -172.7(4)
C28 C27 N6 Co1 -174.9(3)
C26 C27 N6 Co1 10.7(4)
C2 N1 Co1 N5 36.8(3)
C6 N1 Co1 N5 -136.4(3)
C2 N1 Co1 N3 -45.9(3)
C6 N1 Co1 N3 140.9(3)
C2 N1 Co1 N6 105.8(3)
C6 N1 Co1 N6 -67.3(3)
C2 N1 Co1 N4 -96.2(4)
C6 N1 Co1 N4 90.6(3)
C2 N1 Co1 N2 -169.0(3)
C6 N1 Co1 N2 17.8(3)
C22 N5 Co1 N1 -43.8(3)
C26 N5 Co1 N1 137.0(3)
C22 N5 Co1 N3 40.0(3)
C26 N5 Co1 N3 -139.3(3)
C22 N5 Co1 N6 -168.8(3)
C26 N5 Co1 N6 12.0(3)
C22 N5 Co1 N4 107.3(3)
C26 N5 Co1 N4 -72.0(3)
C22 N5 Co1 N2 -93.4(4)
C26 N5 Co1 N2 87.4(3)
C16 N3 Co1 N1 -140.9(3)
C12 N3 Co1 N1 38.9(3)
C16 N3 Co1 N5 134.8(3)
C12 N3 Co1 N5 -45.4(3)
C16 N3 Co1 N6 82.3(4)
C12 N3 Co1 N6 -97.9(4)
C16 N3 Co1 N4 11.5(3)
C12 N3 Co1 N4 -168.7(3)
C16 N3 Co1 N2 -72.7(3)
C12 N3 Co1 N2 107.2(3)
C31 N6 Co1 N1 98.9(4)
C27 N6 Co1 N1 -85.0(3)
C31 N6 Co1 N5 171.8(4)
C27 N6 Co1 N5 -12.1(3)
C31 N6 Co1 N3 -134.2(3)
C27 N6 Co1 N3 42.0(4)
C31 N6 Co1 N4 -68.6(4)
C27 N6 Co1 N4 107.6(3)
C31 N6 Co1 N2 24.2(4)
C27 N6 Co1 N2 -159.7(3)
C21 N4 Co1 N1 -134.0(3)
C17 N4 Co1 N1 38.2(4)
C21 N4 Co1 N5 102.2(3)
C17 N4 Co1 N5 -85.7(3)
C21 N4 Co1 N3 173.6(4)
C17 N4 Co1 N3 -14.3(3)
C21 N4 Co1 N6 27.3(4)
C17 N4 Co1 N6 -160.5(3)
C21 N4 Co1 N2 -66.6(3)
C17 N4 Co1 N2 105.6(3)
C11 N2 Co1 N1 172.5(4)
C7 N2 Co1 N1 -17.7(3)
C11 N2 Co1 N5 -135.9(3)
C7 N2 Co1 N5 33.9(4)
C11 N2 Co1 N3 99.8(4)
C7 N2 Co1 N3 -90.4(3)
C11 N2 Co1 N6 -65.7(4)
C7 N2 Co1 N6 104.0(3)
C11 N2 Co1 N4 26.1(4)
C7 N2 Co1 N4 -164.1(3)
